data_4061127
_journal_name_full Organometallics
_journal_paper_doi 10.1021/om049520j
_journal_year 2004
_chemical_formula_moiety 'C46 H66 B2 Mg2 O4'
_chemical_formula_sum 'C46 H66 B2 Mg2 O4'
_chemical_formula_weight 753.23
_chemical_name_common '[{Mg(thf)(Me)OBMes2}2]'
_space_group_IT_number 14
_symmetry_cell_setting monoclinic
_symmetry_space_group_name_Hall '-P 2yn'
_symmetry_space_group_name_H-M 'P 1 21/n 1'
_cell_angle_alpha 90
_cell_angle_beta 114.518(1)
_cell_angle_gamma 90
_cell_formula_units_Z 2
_cell_length_a 14.9529(2)
_cell_length_b 10.4052(2)
_cell_length_c 15.4761(2)
_cell_measurement_temperature 173(2)
_cell_measurement_wavelength 0.71073
_cell_volume 2190.78(6)
_diffrn_ambient_temperature 173(2)
_exptl_crystal_density_diffrn 1.142
_cod_original_sg_symbol_H-M 'P 21/n'
_cod_database_code 4061127

loop_
_symmetry_equiv_pos_as_xyz
'x, y, z'
'-x+1/2, y+1/2, -z+1/2'
'-x, -y, -z'
'x-1/2, -y-1/2, z-1/2'

loop_
_atom_site_label
_atom_site_type_symbol
_atom_site_fract_x
_atom_site_fract_y
_atom_site_fract_z
_atom_site_U_iso_or_equiv
_atom_site_adp_type
_atom_site_occupancy
_atom_site_symmetry_multiplicity
_atom_site_calc_flag
_atom_site_refinement_flags
_atom_site_disorder_assembly
_atom_site_disorder_group
Mg Mg 0.01313(5) 0.13213(6) 0.03914(5) 0.0256(2) Uani 1 1 d . . .
B B -0.11729(15) -0.0457(2) 0.08873(14) 0.0229(5) Uani 1 1 d . . .
O1 O -0.05453(9) -0.03112(13) 0.04729(9) 0.0246(3) Uani 1 1 d . . .
O2 O -0.08022(11) 0.27908(14) -0.02624(10) 0.0341(4) Uani 1 1 d . . .
C1 C -0.10813(13) -0.17158(19) 0.15149(13) 0.0232(4) Uani 1 1 d . . .
C2 C -0.02341(14) -0.19705(19) 0.23523(14) 0.0269(4) Uani 1 1 d . . .
C3 C -0.01635(15) -0.3105(2) 0.28575(15) 0.0325(5) Uani 1 1 d . . .
H3 H 0.0404 -0.3246 0.343 0.039 Uiso 1 1 calc R . .
C4 C -0.08904(16) -0.4030(2) 0.25544(16) 0.0357(5) Uani 1 1 d . . .
C5 C -0.17228(16) -0.3787(2) 0.17222(16) 0.0331(5) Uani 1 1 d . . .
H5 H -0.2226 -0.4419 0.1492 0.04 Uiso 1 1 calc R . .
C6 C -0.18370(14) -0.26507(19) 0.12207(14) 0.0263(4) Uani 1 1 d . . .
C7 C 0.06137(15) -0.1035(2) 0.27494(15) 0.0345(5) Uani 1 1 d . . .
H7A H 0.058 -0.057 0.3285 0.052 Uiso 1 1 calc R . .
H7B H 0.0575 -0.0422 0.2254 0.052 Uiso 1 1 calc R . .
H7C H 0.1236 -0.1507 0.2966 0.052 Uiso 1 1 calc R . .
C8 C -0.0804(2) -0.5255(3) 0.3110(2) 0.0572(7) Uani 1 1 d . . .
H8A H -0.0177 -0.526 0.3673 0.086 Uiso 0.5 1 calc PR . .
H8B H -0.0833 -0.5998 0.271 0.086 Uiso 0.5 1 calc PR . .
H8C H -0.1347 -0.5303 0.3308 0.086 Uiso 0.5 1 calc PR . .
H8D H -0.1394 -0.578 0.2787 0.086 Uiso 0.5 1 calc PR . .
H8E H -0.0738 -0.5042 0.3751 0.086 Uiso 0.5 1 calc PR . .
H8F H -0.0224 -0.5737 0.3152 0.086 Uiso 0.5 1 calc PR . .
C9 C -0.27764(15) -0.2448(2) 0.03401(16) 0.0361(5) Uani 1 1 d . . .
H9A H -0.3215 -0.3183 0.0254 0.054 Uiso 1 1 calc R . .
H9B H -0.2623 -0.2369 -0.0215 0.054 Uiso 1 1 calc R . .
H9C H -0.31 -0.1662 0.0411 0.054 Uiso 1 1 calc R . .
C10 C -0.19921(13) 0.06183(18) 0.07222(13) 0.0234(4) Uani 1 1 d . . .
C11 C -0.26777(14) 0.09446(19) -0.02072(13) 0.0261(4) Uani 1 1 d . . .
C12 C -0.33845(15) 0.1886(2) -0.03391(14) 0.0307(5) Uani 1 1 d . . .
H12 H -0.3842 0.2084 -0.0967 0.037 Uiso 1 1 calc R . .
C13 C -0.34443(15) 0.2544(2) 0.04131(15) 0.0307(5) Uani 1 1 d . . .
C14 C -0.27652(15) 0.2244(2) 0.13252(14) 0.0300(5) Uani 1 1 d . . .
H14 H -0.2787 0.2692 0.1851 0.036 Uiso 1 1 calc R . .
C15 C -0.20521(14) 0.12998(19) 0.14846(14) 0.0259(4) Uani 1 1 d . . .
C16 C -0.26828(16) 0.0295(2) -0.10845(14) 0.0336(5) Uani 1 1 d . . .
H16A H -0.3312 0.046 -0.1625 0.05 Uiso 1 1 calc R . .
H16B H -0.2595 -0.0633 -0.0974 0.05 Uiso 1 1 calc R . .
H16C H -0.2145 0.0638 -0.1222 0.05 Uiso 1 1 calc R . .
C17 C -0.42194(17) 0.3563(2) 0.02491(18) 0.0438(6) Uani 1 1 d . . .
H17A H -0.4627 0.3647 -0.0433 0.066 Uiso 0.5 1 calc PR . .
H17B H -0.39 0.4387 0.0501 0.066 Uiso 0.5 1 calc PR . .
H17C H -0.4634 0.3316 0.0573 0.066 Uiso 0.5 1 calc PR . .
H17D H -0.4147 0.3919 0.0861 0.066 Uiso 0.5 1 calc PR . .
H17E H -0.4874 0.3179 -0.0074 0.066 Uiso 0.5 1 calc PR . .
H17F H -0.414 0.425 -0.0146 0.066 Uiso 0.5 1 calc PR . .
C18 C -0.13168(16) 0.1059(2) 0.24981(14) 0.0345(5) Uani 1 1 d . . .
H18A H -0.1479 0.16 0.2931 0.052 Uiso 1 1 calc R . .
H18B H -0.0654 0.1269 0.256 0.052 Uiso 1 1 calc R . .
H18C H -0.1342 0.0153 0.2658 0.052 Uiso 1 1 calc R . .
C19 C -0.10987(18) 0.3695(2) 0.02908(16) 0.0383(5) Uani 1 1 d . . .
H19A H -0.0516 0.4047 0.0826 0.046 Uiso 1 1 calc R . .
H19B H -0.153 0.327 0.0547 0.046 Uiso 1 1 calc R . .
C20 C -0.1638(4) 0.4729(3) -0.0387(3) 0.1075(17) Uani 1 1 d . . .
H20A H -0.2318 0.479 -0.0438 0.129 Uiso 1 1 calc R . .
H20B H -0.1309 0.5566 -0.0158 0.129 Uiso 1 1 calc R . .
C21 C -0.1651(3) 0.4448(3) -0.1262(2) 0.0908(13) Uani 1 1 d . . .
H21A H -0.1293 0.5125 -0.1441 0.109 Uiso 1 1 calc R . .
H21B H -0.2338 0.4433 -0.1746 0.109 Uiso 1 1 calc R . .
C22 C -0.1196(2) 0.3220(3) -0.12370(17) 0.0564(8) Uani 1 1 d . . .
H22A H -0.0665 0.3305 -0.1457 0.068 Uiso 1 1 calc R . .
H22B H -0.1687 0.2598 -0.1653 0.068 Uiso 1 1 calc R . .
C23 C 0.11575(19) 0.2104(2) 0.16860(17) 0.0473(6) Uani 1 1 d . . .
H23A H 0.1495 0.1405 0.2125 0.071 Uiso 1 1 calc R . .
H23B H 0.0812 0.2646 0.1967 0.071 Uiso 1 1 calc R . .
H23C H 0.164 0.2623 0.1565 0.071 Uiso 1 1 calc R . .

loop_
_atom_site_aniso_label
_atom_site_aniso_U_11
_atom_site_aniso_U_22
_atom_site_aniso_U_33
_atom_site_aniso_U_23
_atom_site_aniso_U_13
_atom_site_aniso_U_12
Mg 0.0273(4) 0.0238(3) 0.0260(4) -0.0005(3) 0.0114(3) 0.0017(3)
B 0.0211(10) 0.0284(11) 0.0173(10) -0.0033(8) 0.0062(8) -0.0027(9)
O1 0.0235(7) 0.0287(7) 0.0236(7) 0.0013(5) 0.0116(6) 0.0013(5)
O2 0.0432(9) 0.0305(8) 0.0328(8) 0.0039(6) 0.0198(7) 0.0122(7)
C1 0.0234(10) 0.0262(10) 0.0221(10) -0.0013(8) 0.0116(8) 0.0037(8)
C2 0.0264(10) 0.0303(11) 0.0251(10) 0.0010(8) 0.0119(8) 0.0039(8)
C3 0.0311(11) 0.0363(12) 0.0287(11) 0.0073(9) 0.0109(9) 0.0076(9)
C4 0.0399(12) 0.0296(11) 0.0411(13) 0.0092(10) 0.0204(10) 0.0081(9)
C5 0.0330(11) 0.0266(11) 0.0428(12) -0.0002(9) 0.0189(10) -0.0019(9)
C6 0.0252(10) 0.0272(10) 0.0285(10) -0.0024(8) 0.0132(8) 0.0009(8)
C7 0.0270(11) 0.0399(12) 0.0287(11) 0.0026(9) 0.0037(9) 0.0001(9)
C8 0.0569(16) 0.0390(14) 0.0701(19) 0.0239(13) 0.0209(14) 0.0069(12)
C9 0.0285(11) 0.0334(12) 0.0390(12) -0.0012(10) 0.0067(10) -0.0048(9)
C10 0.0217(9) 0.0257(10) 0.0243(10) 0.0023(8) 0.0108(8) -0.0017(8)
C11 0.0238(10) 0.0294(10) 0.0239(10) 0.0015(8) 0.0088(8) -0.0012(8)
C12 0.0263(10) 0.0350(11) 0.0257(10) 0.0055(9) 0.0059(8) 0.0016(9)
C13 0.0265(11) 0.0329(11) 0.0338(11) 0.0041(9) 0.0136(9) 0.0043(9)
C14 0.0319(11) 0.0313(11) 0.0303(11) 0.0007(9) 0.0164(9) 0.0041(9)
C15 0.0248(10) 0.0301(10) 0.0246(10) 0.0029(8) 0.0121(8) 0.0007(8)
C16 0.0351(11) 0.0395(12) 0.0229(10) -0.0001(9) 0.0087(9) 0.0026(9)
C17 0.0381(13) 0.0463(14) 0.0449(14) 0.0049(11) 0.0151(11) 0.0163(11)
C18 0.0387(12) 0.0400(12) 0.0239(11) -0.0003(9) 0.0120(9) 0.0094(10)
C19 0.0533(14) 0.0295(11) 0.0415(13) -0.0004(10) 0.0292(11) 0.0084(10)
C20 0.204(5) 0.074(2) 0.084(3) 0.048(2) 0.099(3) 0.096(3)
C21 0.137(3) 0.0558(19) 0.0434(17) 0.0032(14) 0.0009(19) 0.041(2)
C22 0.0770(19) 0.0607(17) 0.0316(13) 0.0099(12) 0.0226(13) 0.0303(15)
C23 0.0515(15) 0.0391(13) 0.0408(14) -0.0057(11) 0.0086(12) -0.0041(11)

loop_
_geom_bond_atom_site_label_1
_geom_bond_atom_site_label_2
_geom_bond_distance
_geom_bond_site_symmetry_2
_geom_bond_publ_flag
Mg O1 1.9910(14) 3 ?
Mg O1 2.0077(15) . ?
Mg O2 2.0342(15) . ?
Mg C23 2.117(2) . ?
B O1 1.347(2) . ?
B C10 1.599(3) . ?
B C1 1.602(3) . ?
O1 Mg 1.9910(14) 3 ?
O2 C22 1.443(3) . ?
O2 C19 1.459(2) . ?
C1 C2 1.411(3) . ?
C1 C6 1.415(3) . ?
C2 C3 1.396(3) . ?
C2 C7 1.512(3) . ?
C3 C4 1.380(3) . ?
C4 C5 1.393(3) . ?
C4 C8 1.514(3) . ?
C5 C6 1.386(3) . ?
C6 C9 1.512(3) . ?
C10 C15 1.411(3) . ?
C10 C11 1.418(3) . ?
C11 C12 1.393(3) . ?
C11 C16 1.514(3) . ?
C12 C13 1.385(3) . ?
C13 C14 1.390(3) . ?
C13 C17 1.513(3) . ?
C14 C15 1.395(3) . ?
C15 C18 1.517(3) . ?
C19 C20 1.485(4) . ?
C20 C21 1.376(4) . ?
C21 C22 1.441(4) . ?
